data_1501706
loop_
_publ_author_name
'Mutoh, Katsuya'
'Abe, Jiro'

_publ_section_title
;
 Comprehensive understanding of structure- photosensitivity relationships
 of photochromic [2.2]paracyclophane-bridged imidazole dimers.
;
_journal_issue 18
_journal_name_full 'The journal of physical chemistry. A'
_journal_page_first 4650
_journal_page_last 4656
_journal_paper_doi 10.1021/jp201969q
_journal_volume 115
_journal_year 2011
_chemical_formula_sum 'C52 H44 Cl6 N4 O4'
_chemical_formula_weight 1001.61
_chemical_name_systematic
;

 ?

;
_space_group_IT_number 2
_symmetry_cell_setting triclinic
_symmetry_space_group_name_Hall '-P 1'
_symmetry_space_group_name_H-M 'P -1'
_atom_sites_solution_hydrogens geom
_atom_sites_solution_primary direct
_atom_sites_solution_secondary difmap
_audit_creation_method SHELXL-97
_cell_angle_alpha 79.107(2)
_cell_angle_beta 75.490(2)
_cell_angle_gamma 63.1200(10)
_cell_formula_units_Z 2
_cell_length_a 12.8243(18)
_cell_length_b 13.3890(19)
_cell_length_c 15.859(2)
_cell_measurement_reflns_used 7112
_cell_measurement_temperature 90
_cell_measurement_theta_max 0.00
_cell_measurement_theta_min 0.00
_cell_volume 2342.3(6)
_computing_cell_refinement 'Bruker SAINT'
_computing_data_collection 'Bruker APEX2'
_computing_data_reduction 'Bruker SAINT'
_computing_molecular_graphics 'Bruker SHELXTL'
_computing_publication_material 'Bruker SHELXTL'
_computing_structure_refinement 'SHELXL-97 (Sheldrick, 1997)'
_computing_structure_solution 'SHELXS-97 (Sheldrick, 1990)'
_diffrn_ambient_temperature 90
_diffrn_detector_area_resol_mean 8.333
_diffrn_measured_fraction_theta_full 0.964
_diffrn_measured_fraction_theta_max 0.964
_diffrn_measurement_device_type 'Bruker APEX-II CCD'
_diffrn_measurement_method '\f and \w scans'
_diffrn_radiation_monochromator graphite
_diffrn_radiation_source 'fine-focus sealed tube'
_diffrn_radiation_type MoK\a
_diffrn_radiation_wavelength 0.71073
_diffrn_reflns_av_R_equivalents 0.0106
_diffrn_reflns_av_sigmaI/netI 0.0207
_diffrn_reflns_limit_h_max 15
_diffrn_reflns_limit_h_min -14
_diffrn_reflns_limit_k_max 14
_diffrn_reflns_limit_k_min -16
_diffrn_reflns_limit_l_max 19
_diffrn_reflns_limit_l_min -13
_diffrn_reflns_number 12301
_diffrn_reflns_theta_full 26.32
_diffrn_reflns_theta_max 26.32
_diffrn_reflns_theta_min 1.71
_diffrn_standards_number 0
_exptl_absorpt_coefficient_mu 0.419
_exptl_absorpt_correction_T_max 0.9399
_exptl_absorpt_correction_T_min 0.9210
_exptl_absorpt_correction_type empirical
_exptl_absorpt_process_details 'SADABS Sheldrick 1996'
_exptl_crystal_colour colorless
_exptl_crystal_density_diffrn 1.420
_exptl_crystal_density_method 'not measured'
_exptl_crystal_description block
_exptl_crystal_F_000 1036
_exptl_crystal_size_max 0.20
_exptl_crystal_size_mid 0.20
_exptl_crystal_size_min 0.15
_refine_diff_density_max 1.683
_refine_diff_density_min -0.703
_refine_diff_density_rms 0.076
_refine_ls_extinction_method none
_refine_ls_goodness_of_fit_ref 0.958
_refine_ls_hydrogen_treatment 'no refined H'
_refine_ls_matrix_type full
_refine_ls_number_parameters 599
_refine_ls_number_reflns 9182
_refine_ls_number_restraints 0
_refine_ls_restrained_S_all 0.958
_refine_ls_R_factor_all 0.0639
_refine_ls_R_factor_gt 0.0574
_refine_ls_shift/su_max 0.000
_refine_ls_shift/su_mean 0.000
_refine_ls_structure_factor_coef Fsqd
_refine_ls_weighting_details 'calc w=1/[\s^2^(Fo^2^)+(0.0468P)^2^+7.4228P] where P=(Fo^2^+2Fc^2^)/3'
_refine_ls_weighting_scheme calc
_refine_ls_wR_factor_gt 0.1324
_refine_ls_wR_factor_ref 0.1370
_reflns_number_gt 8115
_reflns_number_total 9182
_reflns_threshold_expression >2sigma(I)
_cod_data_source_file jp201969q_si_003.cif
_cod_data_source_block tri2
_cod_depositor_comments
;
The following automatic conversions were performed:

'_symmetry_cell_setting' value 'Triclinic' changed to 'triclinic'
according to /home/saulius/struct/CIF-dictionaries/cif_core.dic
dictionary named 'cif_core.dic' version 2.4.1 from 2010-06-29.

Automatic conversion script
Id: cif_fix_values 1715 2011-07-08 13:25:40Z adriana 
;
_cod_original_sg_symbol_H-M P-1
_cod_database_code 1501706

loop_
_symmetry_equiv_pos_as_xyz
'x, y, z'
'-x, -y, -z'

loop_
_atom_site_label
_atom_site_type_symbol
_atom_site_fract_x
_atom_site_fract_y
_atom_site_fract_z
_atom_site_U_iso_or_equiv
_atom_site_adp_type
_atom_site_occupancy
_atom_site_symmetry_multiplicity
_atom_site_calc_flag
_atom_site_refinement_flags
Cl4 Cl 0.01632(7) 0.97950(7) 0.17867(5) 0.03166(17) Uani 1 1 d .
Cl5 Cl 0.02564(8) 1.08992(8) 0.31577(6) 0.0409(2) Uani 1 1 d .
Cl6 Cl 0.24411(7) 0.93314(8) 0.21720(6) 0.0410(2) Uani 1 1 d .
Cl1 Cl 0.46668(9) -0.04752(8) 0.40817(6) 0.0455(2) Uani 1 1 d .
Cl3 Cl 0.43499(8) 0.11351(7) 0.25369(6) 0.0441(2) Uani 1 1 d .
Cl2 Cl 0.24739(9) 0.15638(10) 0.40638(9) 0.0682(4) Uani 1 1 d .
O1 O 0.00379(18) 0.78569(17) 0.37129(12) 0.0237(4) Uani 1 1 d .
N2 N 0.10852(19) 0.47283(18) 0.73135(14) 0.0184(4) Uani 1 1 d .
N3 N 0.28428(18) 0.52851(17) 0.89980(13) 0.0140(4) Uani 1 1 d .
N4 N 0.45918(18) 0.39968(17) 0.81469(14) 0.0151(4) Uani 1 1 d .
N1 N 0.26154(18) 0.44783(17) 0.78819(13) 0.0142(4) Uani 1 1 d .
O4 O 0.5831(2) 0.70692(19) 0.55126(15) 0.0355(5) Uani 1 1 d .
O2 O 0.1608(2) 0.8161(2) 0.42472(15) 0.0447(7) Uani 1 1 d .
O3 O 0.39137(19) 0.83039(19) 0.64721(16) 0.0356(5) Uani 1 1 d .
C15 C 0.0339(2) 0.5907(2) 0.57238(17) 0.0182(5) Uani 1 1 d .
H15 H 0.0022 0.5401 0.6052 0.022 Uiso 1 1 calc R
C16 C 0.2018(2) 0.2216(2) 0.83638(16) 0.0164(5) Uani 1 1 d .
C17 C 0.4822(2) 0.4728(2) 0.83855(16) 0.0146(5) Uani 1 1 d .
C18 C 0.1679(2) 0.4202(2) 0.79445(16) 0.0152(5) Uani 1 1 d .
C19 C 0.1412(2) 0.3333(2) 0.85781(16) 0.0156(5) Uani 1 1 d .
C20 C 0.2659(2) 0.3466(2) 1.00451(16) 0.0166(5) Uani 1 1 d .
H20 H 0.2315 0.4204 1.0225 0.020 Uiso 1 1 calc R
C21 C 0.0991(2) 0.1687(2) 0.97475(17) 0.0186(5) Uani 1 1 d .
H21 H 0.0793 0.1132 1.0127 0.022 Uiso 1 1 calc R
C22 C 0.1182(2) 0.6060(2) 0.60182(16) 0.0169(5) Uani 1 1 d .
C23 C 0.3701(2) 0.5564(2) 0.89096(16) 0.0144(5) Uani 1 1 d .
C24 C 0.3335(2) 0.4255(2) 0.85518(16) 0.0142(5) Uani 1 1 d .
C25 C -0.0053(2) 0.6483(2) 0.49535(17) 0.0185(5) Uani 1 1 d .
H25 H -0.0625 0.6358 0.4760 0.022 Uiso 1 1 calc R
C26 C 0.0673(2) 0.3599(2) 0.93863(17) 0.0163(5) Uani 1 1 d .
H26 H 0.0232 0.4364 0.9508 0.020 Uiso 1 1 calc R
C27 C 0.0378(2) 0.7233(2) 0.44674(17) 0.0190(5) Uani 1 1 d .
C28 C 0.2555(2) 0.5269(2) 0.71575(16) 0.0148(5) Uani 1 1 d .
C29 C 0.1691(2) 0.1422(2) 0.89287(17) 0.0187(5) Uani 1 1 d .
H29 H 0.1952 0.0695 0.8749 0.022 Uiso 1 1 calc R
C30 C -0.0851(3) 0.7730(3) 0.34147(19) 0.0252(6) Uani 1 1 d .
H30A H -0.0580 0.6939 0.3328 0.038 Uiso 1 1 calc R
H30B H -0.0994 0.8189 0.2860 0.038 Uiso 1 1 calc R
H30C H -0.1590 0.7975 0.3851 0.038 Uiso 1 1 calc R
C31 C 0.4427(2) 0.6737(2) 0.94665(17) 0.0184(5) Uani 1 1 d .
H31 H 0.5211 0.6150 0.9399 0.022 Uiso 1 1 calc R
C32 C 0.3329(2) 0.3257(2) 0.92010(16) 0.0138(5) Uani 1 1 d .
C33 C 0.1628(3) 0.6820(2) 0.55189(18) 0.0247(6) Uani 1 1 d .
H33 H 0.2212 0.6933 0.5705 0.030 Uiso 1 1 calc R
C34 C 0.7349(2) 0.5607(2) 0.75978(18) 0.0227(6) Uani 1 1 d .
H34 H 0.7471 0.6256 0.7341 0.027 Uiso 1 1 calc R
C35 C 0.3135(2) 0.1867(2) 0.76758(17) 0.0187(5) Uani 1 1 d .
H35A H 0.2975 0.2373 0.7135 0.022 Uiso 1 1 calc R
H35B H 0.3370 0.1094 0.7538 0.022 Uiso 1 1 calc R
C36 C 0.4211(2) 0.1905(2) 0.79874(17) 0.0177(5) Uani 1 1 d .
H36A H 0.4913 0.1170 0.7918 0.021 Uiso 1 1 calc R
H36B H 0.4431 0.2487 0.7612 0.021 Uiso 1 1 calc R
C37 C 0.3882(2) 0.2163(2) 0.89288(17) 0.0162(5) Uani 1 1 d .
C38 C 0.3214(2) 0.1510(2) 1.04114(18) 0.0197(5) Uani 1 1 d .
H38 H 0.3243 0.0901 1.0839 0.024 Uiso 1 1 calc R
C39 C 0.2486(2) 0.2604(2) 1.06281(17) 0.0187(5) Uani 1 1 d .
C40 C 0.2355(2) 0.7451(2) 0.93934(17) 0.0198(5) Uani 1 1 d .
H40 H 0.1722 0.7354 0.9266 0.024 Uiso 1 1 calc R
C41 C 0.6024(2) 0.4700(2) 0.81573(16) 0.0160(5) Uani 1 1 d .
C42 C 0.0281(2) 0.2937(2) 1.09855(17) 0.0204(5) Uani 1 1 d .
H42A H 0.0027 0.2360 1.1331 0.024 Uiso 1 1 calc R
H42B H -0.0396 0.3682 1.1082 0.024 Uiso 1 1 calc R
C43 C 0.3514(2) 0.6590(2) 0.92612(16) 0.0158(5) Uani 1 1 d .
C44 C 0.4195(2) 0.7740(2) 0.97696(18) 0.0210(5) Uani 1 1 d .
H44 H 0.4825 0.7841 0.9897 0.025 Uiso 1 1 calc R
C45 C 0.1226(3) 0.7402(2) 0.47612(19) 0.0254(6) Uani 1 1 d .
C46 C 0.3898(2) 0.1291(2) 0.95829(18) 0.0191(5) Uani 1 1 d .
H46 H 0.4389 0.0534 0.9454 0.023 Uiso 1 1 calc R
C47 C 0.0570(2) 0.2752(2) 1.00257(17) 0.0177(5) Uani 1 1 d .
C48 C 0.6207(2) 0.5660(2) 0.78000(17) 0.0188(5) Uani 1 1 d .
H48 H 0.5548 0.6351 0.7695 0.023 Uiso 1 1 calc R
C49 C 0.1619(2) 0.5401(2) 0.68148(16) 0.0157(5) Uani 1 1 d .
C50 C 0.4070(3) 0.7230(3) 0.64322(19) 0.0284(7) Uani 1 1 d .
C51 C 0.7004(2) 0.3690(2) 0.83046(19) 0.0225(6) Uani 1 1 d .
H51 H 0.6895 0.3027 0.8529 0.027 Uiso 1 1 calc R
C52 C 0.2127(2) 0.8441(2) 0.97078(18) 0.0220(6) Uani 1 1 d .
H52 H 0.1338 0.9018 0.9802 0.026 Uiso 1 1 calc R
C53 C 0.1378(2) 0.2878(2) 1.13317(18) 0.0224(6) Uani 1 1 d .
H53A H 0.1157 0.3609 1.1545 0.027 Uiso 1 1 calc R
H53B H 0.1549 0.2296 1.1831 0.027 Uiso 1 1 calc R
C54 C 0.3052(3) 0.8593(2) 0.98862(18) 0.0219(6) Uani 1 1 d .
H54 H 0.2899 0.9279 1.0087 0.026 Uiso 1 1 calc R
C55 C 0.3249(3) 0.6793(3) 0.68845(19) 0.0259(6) Uani 1 1 d .
H55 H 0.2544 0.7246 0.7255 0.031 Uiso 1 1 calc R
C56 C 0.0933(3) 0.9654(3) 0.26180(19) 0.0282(6) Uani 1 1 d .
H56 H 0.0890 0.9022 0.3055 0.034 Uiso 1 1 calc R
C57 C 0.8312(2) 0.4608(3) 0.7771(2) 0.0259(6) Uani 1 1 d .
H57 H 0.9089 0.4578 0.7648 0.031 Uiso 1 1 calc R
C58 C 0.8137(2) 0.3653(2) 0.8124(2) 0.0278(6) Uani 1 1 d .
H58 H 0.8796 0.2969 0.8242 0.033 Uiso 1 1 calc R
C59 C 0.3465(3) 0.5714(3) 0.67914(19) 0.0259(6) Uani 1 1 d .
C60 C 0.5362(3) 0.5464(3) 0.5833(2) 0.0298(6) Uani 1 1 d .
H60 H 0.6086 0.4997 0.5487 0.036 Uiso 1 1 calc R
C61 C 0.5127(3) 0.6578(3) 0.5905(2) 0.0307(7) Uani 1 1 d .
C62 C 0.4541(3) 0.5041(2) 0.62639(19) 0.0265(6) Uani 1 1 d .
H62 H 0.4705 0.4289 0.6204 0.032 Uiso 1 1 calc R
C63 C 0.6943(3) 0.6400(3) 0.4982(3) 0.0456(9) Uani 1 1 d .
H63A H 0.7397 0.5731 0.5337 0.068 Uiso 1 1 calc R
H63B H 0.7403 0.6843 0.4753 0.068 Uiso 1 1 calc R
H63C H 0.6786 0.6169 0.4493 0.068 Uiso 1 1 calc R
C64 C 0.2857(3) 0.9016(3) 0.7019(3) 0.0418(8) Uani 1 1 d .
H64A H 0.2157 0.9043 0.6854 0.063 Uiso 1 1 calc R
H64B H 0.2815 0.9776 0.6945 0.063 Uiso 1 1 calc R
H64C H 0.2875 0.8717 0.7631 0.063 Uiso 1 1 calc R
C65 C 0.4017(3) 0.0964(3) 0.3691(3) 0.0401(8) Uani 1 1 d .
H65 H 0.4362 0.1369 0.3925 0.048 Uiso 1 1 calc R
C66 C 0.2440(5) 0.8393(4) 0.4542(3) 0.0672(16) Uani 1 1 d .
H66A H 0.2090 0.8677 0.5121 0.101 Uiso 1 1 calc R
H66B H 0.2630 0.8958 0.4129 0.101 Uiso 1 1 calc R
H66C H 0.3170 0.7700 0.4578 0.101 Uiso 1 1 calc R

loop_
_atom_site_aniso_label
_atom_site_aniso_U_11
_atom_site_aniso_U_22
_atom_site_aniso_U_33
_atom_site_aniso_U_23
_atom_site_aniso_U_13
_atom_site_aniso_U_12
Cl4 0.0373(4) 0.0412(4) 0.0224(3) 0.0055(3) -0.0099(3) -0.0228(3)
Cl5 0.0510(5) 0.0451(5) 0.0363(4) -0.0051(4) -0.0074(4) -0.0286(4)
Cl6 0.0331(4) 0.0576(5) 0.0360(4) 0.0076(4) -0.0061(3) -0.0273(4)
Cl1 0.0566(6) 0.0440(5) 0.0421(5) -0.0145(4) 0.0053(4) -0.0301(4)
Cl3 0.0473(5) 0.0312(4) 0.0499(5) -0.0143(4) -0.0072(4) -0.0102(4)
Cl2 0.0316(5) 0.0658(7) 0.1107(10) -0.0503(7) 0.0211(5) -0.0253(5)
O1 0.0310(11) 0.0313(11) 0.0194(9) 0.0096(8) -0.0136(8) -0.0223(9)
N2 0.0179(11) 0.0209(11) 0.0202(11) 0.0046(9) -0.0066(9) -0.0124(9)
N3 0.0146(10) 0.0134(10) 0.0150(10) 0.0011(8) -0.0045(8) -0.0069(8)
N4 0.0139(10) 0.0164(10) 0.0163(10) 0.0002(8) -0.0026(8) -0.0085(8)
N1 0.0151(10) 0.0150(10) 0.0151(10) 0.0020(8) -0.0038(8) -0.0094(8)
O4 0.0303(12) 0.0378(13) 0.0389(13) -0.0157(10) 0.0035(10) -0.0154(10)
O2 0.0674(17) 0.0648(16) 0.0369(13) 0.0338(12) -0.0358(12) -0.0594(15)
O3 0.0263(11) 0.0323(12) 0.0443(13) -0.0150(10) 0.0022(10) -0.0092(9)
C15 0.0172(12) 0.0186(12) 0.0206(13) 0.0009(10) -0.0033(10) -0.0105(10)
C16 0.0175(12) 0.0195(12) 0.0174(12) 0.0008(10) -0.0077(10) -0.0109(10)
C17 0.0152(12) 0.0137(11) 0.0141(11) 0.0018(9) -0.0036(9) -0.0064(10)
C18 0.0141(12) 0.0151(12) 0.0180(12) -0.0015(9) -0.0026(9) -0.0078(10)
C19 0.0157(12) 0.0173(12) 0.0183(12) 0.0037(10) -0.0074(10) -0.0109(10)
C20 0.0154(12) 0.0179(12) 0.0183(12) -0.0021(10) -0.0053(10) -0.0075(10)
C21 0.0174(12) 0.0201(13) 0.0232(13) 0.0053(10) -0.0070(10) -0.0133(11)
C22 0.0187(12) 0.0163(12) 0.0164(12) 0.0001(10) -0.0028(10) -0.0090(10)
C23 0.0138(12) 0.0149(12) 0.0147(11) 0.0012(9) -0.0047(9) -0.0063(10)
C24 0.0132(11) 0.0159(12) 0.0155(12) -0.0011(9) -0.0030(9) -0.0080(10)
C25 0.0172(12) 0.0224(13) 0.0203(13) 0.0002(10) -0.0060(10) -0.0117(11)
C26 0.0126(12) 0.0165(12) 0.0205(12) 0.0006(10) -0.0039(10) -0.0074(10)
C27 0.0210(13) 0.0215(13) 0.0160(12) 0.0030(10) -0.0056(10) -0.0111(11)
C28 0.0176(12) 0.0139(11) 0.0139(11) 0.0004(9) -0.0026(9) -0.0083(10)
C29 0.0202(13) 0.0164(12) 0.0233(13) -0.0003(10) -0.0090(10) -0.0092(10)
C30 0.0275(15) 0.0342(16) 0.0219(14) 0.0060(12) -0.0129(12) -0.0192(13)
C31 0.0164(12) 0.0185(12) 0.0210(13) -0.0013(10) -0.0054(10) -0.0072(10)
C32 0.0120(11) 0.0162(12) 0.0166(12) 0.0019(9) -0.0058(9) -0.0086(10)
C33 0.0304(15) 0.0321(15) 0.0236(14) 0.0078(12) -0.0127(12) -0.0236(13)
C34 0.0232(14) 0.0253(14) 0.0252(14) -0.0002(11) -0.0024(11) -0.0170(12)
C35 0.0213(13) 0.0191(13) 0.0185(12) -0.0032(10) -0.0050(10) -0.0099(11)
C36 0.0163(12) 0.0154(12) 0.0218(13) -0.0050(10) -0.0014(10) -0.0070(10)
C37 0.0133(12) 0.0170(12) 0.0214(13) -0.0015(10) -0.0057(10) -0.0081(10)
C38 0.0224(13) 0.0199(13) 0.0230(13) 0.0046(10) -0.0102(11) -0.0137(11)
C39 0.0192(13) 0.0246(13) 0.0178(12) 0.0008(10) -0.0062(10) -0.0136(11)
C40 0.0173(13) 0.0214(13) 0.0233(13) -0.0024(10) -0.0049(10) -0.0099(11)
C41 0.0159(12) 0.0188(12) 0.0159(12) -0.0025(10) -0.0028(9) -0.0096(10)
C42 0.0193(13) 0.0240(14) 0.0187(13) 0.0008(10) -0.0010(10) -0.0123(11)
C43 0.0179(12) 0.0154(12) 0.0161(12) 0.0004(9) -0.0049(10) -0.0085(10)
C44 0.0215(13) 0.0230(13) 0.0238(14) -0.0017(11) -0.0088(11) -0.0119(11)
C45 0.0329(16) 0.0300(15) 0.0236(14) 0.0089(12) -0.0109(12) -0.0237(13)
C46 0.0172(12) 0.0149(12) 0.0284(14) -0.0007(10) -0.0100(11) -0.0071(10)
C47 0.0147(12) 0.0215(13) 0.0191(13) 0.0014(10) -0.0040(10) -0.0102(10)
C48 0.0180(13) 0.0202(13) 0.0208(13) 0.0005(10) -0.0056(10) -0.0102(11)
C49 0.0170(12) 0.0153(12) 0.0166(12) -0.0008(9) -0.0012(10) -0.0096(10)
C50 0.0339(16) 0.0433(18) 0.0230(14) 0.0073(13) -0.0110(12) -0.0303(15)
C51 0.0184(13) 0.0186(13) 0.0299(15) -0.0017(11) -0.0012(11) -0.0092(11)
C52 0.0193(13) 0.0171(13) 0.0271(14) -0.0040(11) -0.0062(11) -0.0038(11)
C53 0.0245(14) 0.0302(15) 0.0178(13) -0.0002(11) -0.0032(11) -0.0175(12)
C54 0.0284(15) 0.0175(13) 0.0223(13) -0.0031(10) -0.0083(11) -0.0096(11)
C55 0.0245(14) 0.0305(15) 0.0237(14) -0.0031(12) -0.0051(11) -0.0119(12)
C56 0.0330(16) 0.0376(17) 0.0212(14) 0.0075(12) -0.0074(12) -0.0240(14)
C57 0.0146(13) 0.0328(16) 0.0318(15) -0.0043(12) 0.0002(11) -0.0131(12)
C58 0.0148(13) 0.0229(14) 0.0398(17) -0.0003(12) -0.0018(12) -0.0058(11)
C59 0.0311(15) 0.0350(16) 0.0222(14) 0.0102(12) -0.0126(12) -0.0243(13)
C60 0.0293(16) 0.0314(16) 0.0299(16) -0.0066(12) -0.0019(12) -0.0145(13)
C61 0.0452(19) 0.0243(15) 0.0274(15) -0.0013(12) -0.0185(14) -0.0132(14)
C62 0.0300(15) 0.0250(14) 0.0270(15) -0.0047(11) -0.0038(12) -0.0136(12)
C63 0.0386(19) 0.053(2) 0.052(2) -0.0236(18) 0.0169(17) -0.0306(18)
C64 0.0365(19) 0.0315(17) 0.056(2) -0.0135(16) 0.0039(16) -0.0164(15)
C65 0.0311(17) 0.0401(19) 0.056(2) -0.0280(16) 0.0096(15) -0.0212(15)
C66 0.103(4) 0.097(3) 0.060(3) 0.053(2) -0.058(3) -0.094(3)

loop_
_atom_type_symbol
_atom_type_description
_atom_type_scat_dispersion_real
_atom_type_scat_dispersion_imag
_atom_type_scat_source
C C 0.0033 0.0016 'International Tables Vol C Tables 4.2.6.8 and 6.1.1.4'
H H 0.0000 0.0000 'International Tables Vol C Tables 4.2.6.8 and 6.1.1.4'
N N 0.0061 0.0033 'International Tables Vol C Tables 4.2.6.8 and 6.1.1.4'
O O 0.0106 0.0060 'International Tables Vol C Tables 4.2.6.8 and 6.1.1.4'
Cl Cl 0.1484 0.1585 'International Tables Vol C Tables 4.2.6.8 and 6.1.1.4'

loop_
_geom_angle_atom_site_label_1
_geom_angle_atom_site_label_2
_geom_angle_atom_site_label_3
_geom_angle
C27 O1 C30 116.9(2)
C18 N2 C49 106.5(2)
C23 N3 C24 106.4(2)
C17 N4 C24 106.0(2)
C18 N1 C28 105.9(2)
C18 N1 C24 128.0(2)
C28 N1 C24 124.2(2)
C61 O4 C63 117.2(3)
C45 O2 C66 117.2(2)
C50 O3 C64 117.7(3)
C22 C15 C25 121.0(2)
C22 C15 H15 119.5
C25 C15 H15 119.5
C19 C16 C29 117.1(2)
C19 C16 C35 120.0(2)
C29 C16 C35 121.5(2)
N4 C17 C41 122.2(2)
N4 C17 C23 109.7(2)
C41 C17 C23 128.1(2)
N2 C18 N1 111.6(2)
N2 C18 C19 121.7(2)
N1 C18 C19 126.5(2)
C26 C19 C16 120.7(2)
C26 C19 C18 121.3(2)
C16 C19 C18 117.7(2)
C32 C20 C39 121.0(2)
C32 C20 H20 119.5
C39 C20 H20 119.5
C29 C21 C47 121.3(2)
C29 C21 H21 119.4
C47 C21 H21 119.4
C15 C22 C33 118.1(2)
C15 C22 C49 119.8(2)
C33 C22 C49 122.1(2)
N3 C23 C43 121.1(2)
N3 C23 C17 109.8(2)
C43 C23 C17 129.1(2)
N3 C24 N4 107.96(19)
N3 C24 N1 107.36(19)
N4 C24 N1 111.24(19)
N3 C24 C32 111.1(2)
N4 C24 C32 107.32(19)
N1 C24 C32 111.82(19)
C27 C25 C15 120.9(2)
C27 C25 H25 119.5
C15 C25 H25 119.5
C19 C26 C47 120.8(2)
C19 C26 H26 119.6
C47 C26 H26 119.6
O1 C27 C25 125.7(2)
O1 C27 C45 115.7(2)
C25 C27 C45 118.7(2)
C49 C28 N1 106.2(2)
C49 C28 C59 128.9(2)
N1 C28 C59 124.4(2)
C21 C29 C16 120.6(2)
C21 C29 H29 119.7
C16 C29 H29 119.7
O1 C30 H30A 109.5
O1 C30 H30B 109.5
H30A C30 H30B 109.5
O1 C30 H30C 109.5
H30A C30 H30C 109.5
H30B C30 H30C 109.5
C44 C31 C43 120.2(2)
C44 C31 H31 119.9
C43 C31 H31 119.9
C20 C32 C37 120.6(2)
C20 C32 C24 118.6(2)
C37 C32 C24 120.5(2)
C45 C33 C22 120.8(2)
C45 C33 H33 119.6
C22 C33 H33 119.6
C48 C34 C57 120.1(3)
C48 C34 H34 119.9
C57 C34 H34 119.9
C16 C35 C36 112.0(2)
C16 C35 H35A 109.2
C36 C35 H35A 109.2
C16 C35 H35B 109.2
C36 C35 H35B 109.2
H35A C35 H35B 107.9
C37 C36 C35 111.6(2)
C37 C36 H36A 109.3
C35 C36 H36A 109.3
C37 C36 H36B 109.3
C35 C36 H36B 109.3
H36A C36 H36B 108.0
C46 C37 C32 116.4(2)
C46 C37 C36 118.1(2)
C32 C37 C36 124.1(2)
C46 C38 C39 121.1(2)
C46 C38 H38 119.4
C39 C38 H38 119.4
C38 C39 C20 116.9(2)
C38 C39 C53 121.6(2)
C20 C39 C53 120.0(2)
C52 C40 C43 120.5(2)
C52 C40 H40 119.8
C43 C40 H40 119.8
C51 C41 C48 119.1(2)
C51 C41 C17 119.2(2)
C48 C41 C17 121.7(2)
C47 C42 C53 113.2(2)
C47 C42 H42A 108.9
C53 C42 H42A 108.9
C47 C42 H42B 108.9
C53 C42 H42B 108.9
H42A C42 H42B 107.8
C31 C43 C40 119.0(2)
C31 C43 C23 123.2(2)
C40 C43 C23 117.8(2)
C54 C44 C31 120.4(2)
C54 C44 H44 119.8
C31 C44 H44 119.8
O2 C45 C33 124.2(2)
O2 C45 C27 115.3(2)
C33 C45 C27 120.5(2)
C38 C46 C37 121.5(2)
C38 C46 H46 119.3
C37 C46 H46 119.3
C26 C47 C21 116.8(2)
C26 C47 C42 120.1(2)
C21 C47 C42 121.7(2)
C34 C48 C41 120.3(2)
C34 C48 H48 119.9
C41 C48 H48 119.9
C28 C49 N2 109.8(2)
C28 C49 C22 130.8(2)
N2 C49 C22 119.3(2)
O3 C50 C61 114.6(3)
O3 C50 C55 124.0(3)
C61 C50 C55 121.4(3)
C58 C51 C41 120.2(3)
C58 C51 H51 119.9
C41 C51 H51 119.9
C54 C52 C40 120.0(3)
C54 C52 H52 120.0
C40 C52 H52 120.0
C39 C53 C42 112.2(2)
C39 C53 H53A 109.2
C42 C53 H53A 109.2
C39 C53 H53B 109.2
C42 C53 H53B 109.2
H53A C53 H53B 107.9
C44 C54 C52 119.8(2)
C44 C54 H54 120.1
C52 C54 H54 120.1
C59 C55 C50 120.1(3)
C59 C55 H55 119.9
C50 C55 H55 119.9
Cl5 C56 Cl6 110.72(16)
Cl5 C56 Cl4 110.26(17)
Cl6 C56 Cl4 110.30(16)
Cl5 C56 H56 108.5
Cl6 C56 H56 108.5
Cl4 C56 H56 108.5
C58 C57 C34 119.8(3)
C58 C57 H57 120.1
C34 C57 H57 120.1
C51 C58 C57 120.4(3)
C51 C58 H58 119.8
C57 C58 H58 119.8
C55 C59 C62 118.9(3)
C55 C59 C28 122.0(3)
C62 C59 C28 118.8(3)
C62 C60 C61 120.3(3)
C62 C60 H60 119.9
C61 C60 H60 119.9
O4 C61 C50 116.4(3)
O4 C61 C60 125.3(3)
C50 C61 C60 118.3(3)
C60 C62 C59 120.9(3)
C60 C62 H62 119.6
C59 C62 H62 119.6
O4 C63 H63A 109.5
O4 C63 H63B 109.5
H63A C63 H63B 109.5
O4 C63 H63C 109.5
H63A C63 H63C 109.5
H63B C63 H63C 109.5
O3 C64 H64A 109.5
O3 C64 H64B 109.5
H64A C64 H64B 109.5
O3 C64 H64C 109.5
H64A C64 H64C 109.5
H64B C64 H64C 109.5
Cl2 C65 Cl3 110.3(2)
Cl2 C65 Cl1 110.90(19)
Cl3 C65 Cl1 111.07(17)
Cl2 C65 H65 108.2
Cl3 C65 H65 108.2
Cl1 C65 H65 108.2
O2 C66 H66A 109.5
O2 C66 H66B 109.5
H66A C66 H66B 109.5
O2 C66 H66C 109.5
H66A C66 H66C 109.5
H66B C66 H66C 109.5

loop_
_geom_bond_atom_site_label_1
_geom_bond_atom_site_label_2
_geom_bond_distance
Cl4 C56 1.772(3)
Cl5 C56 1.768(3)
Cl6 C56 1.761(3)
Cl1 C65 1.774(4)
Cl3 C65 1.768(4)
Cl2 C65 1.752(3)
O1 C27 1.369(3)
O1 C30 1.424(3)
N2 C18 1.307(3)
N2 C49 1.387(3)
N3 C23 1.282(3)
N3 C24 1.470(3)
N4 C17 1.283(3)
N4 C24 1.480(3)
N1 C18 1.384(3)
N1 C28 1.399(3)
N1 C24 1.481(3)
O4 C61 1.318(4)
O4 C63 1.440(4)
O2 C45 1.369(3)
O2 C66 1.436(4)
O3 C50 1.371(4)
O3 C64 1.433(4)
C15 C22 1.385(4)
C15 C25 1.393(4)
C15 H15 0.9500
C16 C19 1.401(4)
C16 C29 1.402(4)
C16 C35 1.506(4)
C17 C41 1.478(3)
C17 C23 1.519(3)
C18 C19 1.493(3)
C19 C26 1.388(4)
C20 C32 1.399(4)
C20 C39 1.400(4)
C20 H20 0.9500
C21 C29 1.386(4)
C21 C47 1.394(4)
C21 H21 0.9500
C22 C33 1.409(4)
C22 C49 1.474(3)
C23 C43 1.477(3)
C24 C32 1.527(3)
C25 C27 1.379(4)
C25 H25 0.9500
C26 C47 1.402(3)
C26 H26 0.9500
C27 C45 1.403(4)
C28 C49 1.366(4)
C28 C59 1.488(4)
C29 H29 0.9500
C30 H30A 0.9800
C30 H30B 0.9800
C30 H30C 0.9800
C31 C44 1.391(4)
C31 C43 1.393(4)
C31 H31 0.9500
C32 C37 1.407(4)
C33 C45 1.382(4)
C33 H33 0.9500
C34 C48 1.389(4)
C34 C57 1.389(4)
C34 H34 0.9500
C35 C36 1.601(3)
C35 H35A 0.9900
C35 H35B 0.9900
C36 C37 1.508(4)
C36 H36A 0.9900
C36 H36B 0.9900
C37 C46 1.404(4)
C38 C46 1.384(4)
C38 C39 1.389(4)
C38 H38 0.9500
C39 C53 1.513(4)
C40 C52 1.385(4)
C40 C43 1.402(4)
C40 H40 0.9500
C41 C51 1.398(4)
C41 C48 1.399(4)
C42 C47 1.514(4)
C42 C53 1.599(4)
C42 H42A 0.9900
C42 H42B 0.9900
C44 C54 1.385(4)
C44 H44 0.9500
C46 H46 0.9500
C48 H48 0.9500
C50 C61 1.392(5)
C50 C55 1.409(4)
C51 C58 1.388(4)
C51 H51 0.9500
C52 C54 1.391(4)
C52 H52 0.9500
C53 H53A 0.9900
C53 H53B 0.9900
C54 H54 0.9500
C55 C59 1.372(4)
C55 H55 0.9500
C56 H56 1.0000
C57 C58 1.388(4)
C57 H57 0.9500
C58 H58 0.9500
C59 C62 1.414(4)
C60 C62 1.389(4)
C60 C61 1.403(4)
C60 H60 0.9500
C62 H62 0.9500
C63 H63A 0.9800
C63 H63B 0.9800
C63 H63C 0.9800
C64 H64A 0.9800
C64 H64B 0.9800
C64 H64C 0.9800
C65 H65 1.0000
C66 H66A 0.9800
C66 H66B 0.9800
C66 H66C 0.9800
